data_7011834
loop_
_publ_author_name
'Nomiya, Kenji'
'Takahashi, Mizuto'
'Widegren, Jason A.'
'Aizawa, Takao'
'Sakai, Yoshitaka'
'Kasuga, Noriko C.'

_publ_section_title
;
 Synthesis and pH-variable ultracentrifugation molecular weight
 measurements of the dimeric, Ti--O--Ti bridged anhydride form
 of a novel di-Ti^IV^-1,2-substituted \a-Keggin polyoxotungstate.
 Molecular structure of the [(\a-1,2-PW~10~Ti~2~O~39~)~2~]^10-^
 polyoxoanion
;
_journal_coden_ASTM JCSDAA
_journal_issue 19
_journal_name_full 'Journal of the Chemical Society, Dalton Transactions'
_journal_page_first 3679
_journal_page_last 3685
_journal_paper_doi 10.1039/b204775f
_journal_year 2002
_chemical_compound_source 'local laboratory'
_chemical_formula_sum 'H34 K10 O95 P2 Ti4 W20'
_chemical_formula_weight 5875.81
_space_group_IT_number 2
_symmetry_cell_setting triclinic
_symmetry_space_group_name_Hall '-P 1'
_symmetry_space_group_name_H-M 'P -1'
_atom_sites_solution_hydrogens geom
_atom_sites_solution_primary direct
_atom_sites_solution_secondary difmap
_audit_creation_method SHELXL-97
_cell_angle_alpha 103.896(10)
_cell_angle_beta 98.175(11)
_cell_angle_gamma 77.220(9)
_cell_formula_units_Z 2
_cell_length_a 19.052(2)
_cell_length_b 21.021(2)
_cell_length_c 12.7775(17)
_cell_measurement_reflns_used 25
_cell_measurement_temperature 296(2)
_cell_measurement_theta_max 14.7
_cell_measurement_theta_min 13.6
_cell_volume 4823.0(10)
_computing_cell_refinement 'MSC/AFC Diffractometer Control'
_computing_data_collection 'MSC/AFC Diffractometer Control'
_computing_data_reduction 'teXsan for Windows version 1.06(MSC, 1997-1999)'
_computing_molecular_graphics 'teXsan for Windows version 1.06(MSC,1997-1999)'
_computing_publication_material 'teXsan for Windows version 1.06(MSC,1997-1999)'
_computing_structure_refinement 'SHELXL-97 (Sheldrick, 1997)'
_computing_structure_solution 'teXsan for Windows version 1.06(MSC, 1997-1999)'
_diffrn_ambient_temperature 296(2)
_diffrn_measured_fraction_theta_full 0.995
_diffrn_measured_fraction_theta_max 0.995
_diffrn_measurement_device_type 'Rigaku AFC5S'
_diffrn_measurement_method \w-2\q
_diffrn_radiation_monochromator graphite
_diffrn_radiation_source 'fine-focus sealed tube'
_diffrn_radiation_type MoK\a
_diffrn_radiation_wavelength 0.71069
_diffrn_reflns_av_R_equivalents 0.0308
_diffrn_reflns_av_sigmaI/netI 0.1409
_diffrn_reflns_limit_h_max 24
_diffrn_reflns_limit_h_min 0
_diffrn_reflns_limit_k_max 27
_diffrn_reflns_limit_k_min -26
_diffrn_reflns_limit_l_max 16
_diffrn_reflns_limit_l_min -16
_diffrn_reflns_number 22712
_diffrn_reflns_theta_full 27.49
_diffrn_reflns_theta_max 27.49
_diffrn_reflns_theta_min 2.51
_diffrn_standards_decay_% -1.06
_diffrn_standards_interval_count 150
_diffrn_standards_number 3
_exptl_absorpt_coefficient_mu 246.3
_exptl_absorpt_correction_T_max 0.218
_exptl_absorpt_correction_T_min 1.000
_exptl_absorpt_correction_type
;
\y scans (North,Phillips & Matthews, 1968)
;
_exptl_crystal_colour colorless
_exptl_crystal_density_diffrn 4.05
_exptl_crystal_density_meas ?
_exptl_crystal_density_method .
_exptl_crystal_description needle
_exptl_crystal_F_000 5164
_exptl_crystal_size_max 0.20
_exptl_crystal_size_mid 0.20
_exptl_crystal_size_min 0.10
_refine_diff_density_max 11.261
_refine_diff_density_min -10.601
_refine_diff_density_rms 1.082
_refine_ls_extinction_coef 0.00024(4)
_refine_ls_extinction_expression Fc^*^=kFc[1+0.001xFc^2^\l^3^/sin(2\q)]^-1/4^
_refine_ls_extinction_method SHELXL
_refine_ls_goodness_of_fit_ref 1.061
_refine_ls_hydrogen_treatment mixed
_refine_ls_matrix_type full
_refine_ls_number_parameters 667
_refine_ls_number_reflns 22053
_refine_ls_number_restraints 0
_refine_ls_restrained_S_all 1.061
_refine_ls_R_factor_all 0.2125
_refine_ls_R_factor_gt 0.1092
_refine_ls_shift/su_max 0.002
_refine_ls_shift/su_mean 0.000
_refine_ls_structure_factor_coef Fsqd
_refine_ls_weighting_details 'calc w=1/[\s^2^(Fo^2^)+(0.2000P)^2^+0.0000P] where P=(Fo^2^+2Fc^2^)/3'
_refine_ls_weighting_scheme calc
_refine_ls_wR_factor_gt 0.2694
_refine_ls_wR_factor_ref 0.3222
_reflns_number_gt 11280
_reflns_number_total 22053
_reflns_threshold_expression I>2\s(I)
_cod_data_source_file b204775f.txt
_cod_data_source_block B204775F
_cod_original_cell_volume 4823.1(10)
_cod_original_sg_symbol_H-M 'P -1       '
_cod_database_code 7011834

loop_
_symmetry_equiv_pos_as_xyz
'x, y, z'
'-x, -y, -z'

loop_
_atom_site_label
_atom_site_type_symbol
_atom_site_fract_x
_atom_site_fract_y
_atom_site_fract_z
_atom_site_U_iso_or_equiv
_atom_site_adp_type
_atom_site_occupancy
_atom_site_symmetry_multiplicity
_atom_site_calc_flag
_atom_site_refinement_flags
_atom_site_disorder_assembly
_atom_site_disorder_group
K1 K 0.5492(6) 0.6000(6) 0.5491(11) 0.065(3) Uani 1 1 d . . .
K2 K 0.4771(7) -0.0395(6) 0.1004(11) 0.078(4) Uani 1 1 d . . .
K3 K 0.8661(9) 0.4446(7) 0.9378(12) 0.090(4) Uani 1 1 d . . .
K4 K 0.0832(13) 0.1443(12) 0.578(2) 0.093(7) Uiso 0.65 1 d P . .
K5 K 0.390(2) 0.085(2) -0.234(4) 0.090(12) Uiso 0.35 1 d P . .
K6 K 0.7022(14) -0.1464(13) 0.417(2) 0.089(7) Uiso 0.60 1 d P . .
K7 K 0.396(2) 0.311(2) 0.688(4) 0.095(13) Uiso 0.35 1 d P . .
K8 K 1.030(3) -0.001(2) 0.609(4) 0.099(14) Uiso 0.35 1 d P . .
K9 K 0.131(3) -0.038(3) 0.117(5) 0.098(16) Uiso 0.30 1 d P . .
P1 P 0.2241(4) 0.3076(5) 0.1721(7) 0.0223(18) Uani 1 1 d . . .
P2 P 0.7110(4) 0.2071(4) 0.4265(7) 0.0213(18) Uani 1 1 d . . .
Ti1 Ti 0.4040(3) 0.3106(3) 0.1526(5) 0.0228(13) Uani 1 1 d . . .
Ti2 Ti 0.3569(3) 0.2445(3) 0.3567(5) 0.0239(13) Uani 1 1 d . . .
Ti3 Ti 0.5789(3) 0.2753(3) 0.2471(5) 0.0224(13) Uani 1 1 d . . .
Ti4 Ti 0.5316(3) 0.2068(3) 0.4494(5) 0.0215(13) Uani 1 1 d . . .
W1 W 0.34263(8) 0.15410(7) 0.08011(12) 0.0275(3) Uani 1 1 d . . .
W2 W 0.20717(8) 0.21587(7) -0.10160(12) 0.0306(4) Uani 1 1 d . . .
W3 W 0.27741(8) 0.37436(7) -0.02926(11) 0.0263(3) Uani 1 1 d . . .
W4 W 0.29422(8) 0.45758(7) 0.23390(11) 0.0249(3) Uani 1 1 d . . .
W5 W 0.24534(8) 0.38889(8) 0.45157(11) 0.0292(4) Uani 1 1 d . . .
W6 W 0.18370(8) 0.24208(9) 0.38574(13) 0.0339(4) Uani 1 1 d . . .
W7 W 0.16313(9) 0.15251(8) 0.09667(14) 0.0358(4) Uani 1 1 d . . .
W8 W 0.08329(8) 0.37594(7) -0.00652(12) 0.0286(3) Uani 1 1 d . . .
W9 W 0.10197(8) 0.45942(8) 0.25870(12) 0.0305(4) Uani 1 1 d . . .
W10 W 0.03886(8) 0.31242(9) 0.19336(14) 0.0348(4) Uani 1 1 d . . .
W11 W 0.62080(8) 0.09718(7) 0.22463(11) 0.0256(3) Uani 1 1 d . . .
W12 W 0.80088(8) 0.09456(8) 0.20844(12) 0.0296(4) Uani 1 1 d . . .
W13 W 0.75271(8) 0.27863(7) 0.22437(11) 0.0258(3) Uani 1 1 d . . .
W14 W 0.66440(8) 0.38200(7) 0.43406(11) 0.0237(3) Uani 1 1 d . . .
W15 W 0.61349(8) 0.31020(7) 0.64650(10) 0.0249(3) Uani 1 1 d . . .
W16 W 0.65458(8) 0.14218(7) 0.63126(11) 0.0266(3) Uani 1 1 d . . .
W17 W 0.75438(8) 0.02992(7) 0.40375(12) 0.0294(4) Uani 1 1 d . . .
W18 W 0.89566(8) 0.20872(8) 0.42047(12) 0.0290(3) Uani 1 1 d . . .
W19 W 0.80574(8) 0.31245(7) 0.63048(11) 0.0271(3) Uani 1 1 d . . .
W20 W 0.84893(8) 0.14341(7) 0.61676(12) 0.0283(3) Uani 1 1 d . . .
O1 O 0.4999(12) 0.2982(11) 0.1535(18) 0.022(5) Uiso 1 1 d . . .
O2 O 0.4361(12) 0.2047(11) 0.4310(18) 0.021(5) Uiso 1 1 d . . .
O3 O 0.4091(14) 0.0835(13) 0.053(2) 0.038(6) Uiso 1 1 d . . .
O4 O 0.3874(12) 0.2228(11) 0.0790(18) 0.025(5) Uiso 1 1 d . . .
O5 O 0.3929(13) 0.2903(12) 0.2765(19) 0.029(5) Uiso 1 1 d . . .
O6 O 0.3495(13) 0.1721(12) 0.225(2) 0.031(6) Uiso 1 1 d . . .
O7 O 0.3724(13) 0.3395(12) 0.013(2) 0.029(5) Uiso 1 1 d . . .
O8 O 0.3827(13) 0.4066(12) 0.217(2) 0.032(6) Uiso 1 1 d . . .
O9 O 0.3335(12) 0.3284(12) 0.4679(19) 0.026(5) Uiso 1 1 d . . .
O10 O 0.2811(11) 0.2114(10) 0.4114(17) 0.019(5) Uiso 1 1 d . . .
O11 O 0.2593(16) 0.1117(15) 0.087(2) 0.048(7) Uiso 1 1 d . . .
O12 O 0.2942(13) 0.1589(12) -0.068(2) 0.031(6) Uiso 1 1 d . . .
O13 O 0.2567(12) 0.2851(11) -0.0907(18) 0.024(5) Uiso 1 1 d . . .
O14 O 0.2803(13) 0.4505(13) 0.074(2) 0.034(6) Uiso 1 1 d . . .
O15 O 0.2906(12) 0.4295(12) 0.3672(19) 0.027(5) Uiso 1 1 d . . .
O16 O 0.1930(14) 0.3279(13) 0.479(2) 0.035(6) Uiso 1 1 d . . .
O17 O 0.1855(16) 0.1776(15) 0.251(2) 0.049(8) Uiso 1 1 d . . .
O18 O 0.1572(11) 0.1611(10) -0.0520(16) 0.017(4) Uiso 1 1 d . . .
O19 O 0.1245(14) 0.2847(13) -0.072(2) 0.034(6) Uiso 1 1 d . . .
O20 O 0.1721(12) 0.3931(11) -0.0242(18) 0.023(5) Uiso 1 1 d . . .
O21 O 0.1865(12) 0.4754(11) 0.2287(18) 0.023(5) Uiso 1 1 d . . .
O22 O 0.1558(13) 0.4290(12) 0.374(2) 0.030(6) Uiso 1 1 d . . .
O23 O 0.0971(13) 0.2914(12) 0.318(2) 0.032(6) Uiso 1 1 d . . .
O24 O 0.0844(12) 0.2276(11) 0.1171(19) 0.026(5) Uiso 1 1 d . . .
O25 O 0.0666(13) 0.4542(13) 0.106(2) 0.034(6) Uiso 1 1 d . . .
O26 O 0.0319(13) 0.4069(12) 0.262(2) 0.033(6) Uiso 1 1 d . . .
O27 O 0.0219(14) 0.3417(13) 0.058(2) 0.036(6) Uiso 1 1 d . . .
O28 O 0.1937(15) 0.1934(15) -0.238(2) 0.047(7) Uiso 1 1 d . . .
O29 O 0.2814(15) 0.3982(14) -0.150(2) 0.045(7) Uiso 1 1 d . . .
O30 O 0.3124(13) 0.5375(13) 0.279(2) 0.034(6) Uiso 1 1 d . . .
O31 O 0.2444(13) 0.4466(12) 0.578(2) 0.029(5) Uiso 1 1 d . . .
O32 O 0.1439(18) 0.2092(17) 0.471(3) 0.062(9) Uiso 1 1 d . . .
O33 O 0.1177(16) 0.0843(15) 0.078(2) 0.050(8) Uiso 1 1 d . . .
O34 O 0.0248(14) 0.4033(14) -0.108(2) 0.039(6) Uiso 1 1 d . . .
O35 O 0.0550(17) 0.5356(16) 0.317(3) 0.056(8) Uiso 1 1 d . . .
O36 O -0.0476(15) 0.3037(14) 0.216(2) 0.042(7) Uiso 1 1 d . . .
O37 O 0.2302(13) 0.2385(12) 0.096(2) 0.032(6) Uiso 1 1 d . . .
O38 O 0.2756(12) 0.3467(11) 0.1453(19) 0.026(5) Uiso 1 1 d . . .
O39 O 0.2419(12) 0.2977(11) 0.2883(18) 0.024(5) Uiso 1 1 d . . .
O40 O 0.1446(11) 0.3485(11) 0.1588(17) 0.021(5) Uiso 1 1 d . . .
O41 O 0.5668(13) 0.0510(13) 0.128(2) 0.034(6) Uiso 1 1 d . . .
O42 O 0.5675(12) 0.1300(11) 0.3457(18) 0.022(5) Uiso 1 1 d . . .
O43 O 0.5405(11) 0.2626(11) 0.3624(17) 0.020(5) Uiso 1 1 d . . .
O44 O 0.6058(14) 0.1783(13) 0.188(2) 0.035(6) Uiso 1 1 d . . .
O45 O 0.5632(12) 0.1510(12) 0.5598(19) 0.028(5) Uiso 1 1 d . . .
O46 O 0.5302(12) 0.2873(11) 0.5783(18) 0.024(5) Uiso 1 1 d . . .
O47 O 0.5881(12) 0.3678(11) 0.3311(18) 0.024(5) Uiso 1 1 d . . .
O48 O 0.6592(11) 0.2853(11) 0.1665(18) 0.021(5) Uiso 1 1 d . . .
O49 O 0.7096(12) 0.0758(12) 0.1471(19) 0.027(5) Uiso 1 1 d . . .
O50 O 0.6742(13) 0.0233(13) 0.300(2) 0.035(6) Uiso 1 1 d . . .
O51 O 0.6919(12) 0.0711(11) 0.5163(18) 0.024(5) Uiso 1 1 d . . .
O52 O 0.6344(13) 0.2320(12) 0.708(2) 0.032(6) Uiso 1 1 d . . .
O53 O 0.6167(13) 0.3634(12) 0.547(2) 0.033(6) Uiso 1 1 d . . .
O54 O 0.7287(13) 0.3657(12) 0.3197(19) 0.030(6) Uiso 1 1 d . . .
O55 O 0.7727(12) 0.1810(12) 0.1776(19) 0.027(5) Uiso 1 1 d . . .
O56 O 0.8092(11) 0.0272(11) 0.2915(17) 0.020(5) Uiso 1 1 d . . .
O57 O 0.8218(14) 0.0714(13) 0.502(2) 0.037(6) Uiso 1 1 d . . .
O58 O 0.7564(13) 0.1475(12) 0.661(2) 0.029(5) Uiso 1 1 d . . .
O59 O 0.7185(11) 0.3062(11) 0.6738(17) 0.022(5) Uiso 1 1 d . . .
O60 O 0.7522(13) 0.3604(12) 0.524(2) 0.029(5) Uiso 1 1 d . . .
O61 O 0.8349(12) 0.2620(11) 0.3283(19) 0.025(5) Uiso 1 1 d . . .
O62 O 0.8683(14) 0.1337(13) 0.319(2) 0.036(6) Uiso 1 1 d . . .
O63 O 0.8478(15) 0.2333(15) 0.689(2) 0.046(7) Uiso 1 1 d . . .
O64 O 0.8863(13) 0.2858(12) 0.542(2) 0.033(6) Uiso 1 1 d . . .
O65 O 0.9158(11) 0.1535(11) 0.5299(17) 0.020(5) Uiso 1 1 d . . .
O66 O 0.7807(15) -0.0499(14) 0.423(2) 0.045(7) Uiso 1 1 d . . .
O67 O 0.6458(17) 0.1003(16) 0.729(3) 0.053(8) Uiso 1 1 d . . .
O68 O 0.5813(13) 0.3690(13) 0.754(2) 0.033(6) Uiso 1 1 d . . .
O69 O 0.6468(13) 0.4690(12) 0.470(2) 0.031(6) Uiso 1 1 d . . .
O70 O 0.7969(15) 0.2995(14) 0.130(2) 0.043(7) Uiso 1 1 d . . .
O71 O 0.8537(16) 0.0514(15) 0.110(3) 0.051(8) Uiso 1 1 d . . .
O72 O 0.9081(13) 0.1023(13) 0.704(2) 0.033(6) Uiso 1 1 d . . .
O73 O 0.8398(13) 0.3720(13) 0.735(2) 0.034(6) Uiso 1 1 d . . .
O74 O 0.9827(15) 0.2070(14) 0.391(2) 0.043(7) Uiso 1 1 d . . .
O75 O 0.7198(12) 0.1367(11) 0.3497(19) 0.026(5) Uiso 1 1 d . . .
O76 O 0.6491(12) 0.2148(12) 0.5083(19) 0.028(5) Uiso 1 1 d . . .
O77 O 0.6855(11) 0.2594(11) 0.3581(18) 0.022(5) Uiso 1 1 d . . .
O78 O 0.7826(11) 0.2144(10) 0.4963(17) 0.019(5) Uiso 1 1 d . . .
O79 O 0.304(2) 0.5157(19) 0.776(3) 0.075(11) Uiso 1 1 d . . .
O80 O 0.6633(15) 0.1656(14) 0.971(2) 0.046(7) Uiso 1 1 d . . .
O81 O 0.869(3) 0.311(2) 0.957(4) 0.092(14) Uiso 0.90 1 d P . .
O82 O 0.481(2) 0.506(2) 0.366(3) 0.077(11) Uiso 1 1 d . . .
O83 O 0.320(2) -0.027(2) 0.084(3) 0.081(11) Uiso 1 1 d . . .
O84 O 0.309(2) 0.0587(19) 0.298(3) 0.078(11) Uiso 1 1 d . . .
O85 O 0.865(3) 0.409(2) 0.442(4) 0.089(14) Uiso 0.90 1 d P . .
O86 O 0.7527(18) 0.2567(17) 0.884(3) 0.061(9) Uiso 1 1 d . . .
O87 O -0.067(3) 0.522(2) 0.427(4) 0.096(15) Uiso 0.90 1 d P . .
O88 O 1.071(2) 0.091(2) 0.755(4) 0.087(14) Uiso 0.90 1 d P . .
O89 O 1.015(3) 0.312(3) 0.679(4) 0.097(15) Uiso 0.90 1 d P . .
O90 O -0.014(2) 0.645(2) 0.479(3) 0.086(12) Uiso 1 1 d . . .
O91 O 0.516(3) 0.177(3) 0.938(5) 0.095(17) Uiso 0.80 1 d P . .
O92 O 1.147(4) 0.360(4) 0.708(7) 0.09(2) Uiso 0.55 1 d P . .
O93 O 0.998(4) 0.209(4) 0.885(6) 0.09(2) Uiso 0.60 1 d P . .
O94 O 0.613(4) 0.312(4) 0.955(7) 0.09(2) Uiso 0.55 1 d P . .
O95 O 0.453(4) 0.042(3) 0.304(6) 0.08(2) Uiso 0.60 1 d P . .

loop_
_atom_site_aniso_label
_atom_site_aniso_U_11
_atom_site_aniso_U_22
_atom_site_aniso_U_33
_atom_site_aniso_U_23
_atom_site_aniso_U_13
_atom_site_aniso_U_12
K1 0.046(6) 0.061(7) 0.082(9) 0.015(6) -0.001(6) -0.007(5)
K2 0.085(9) 0.067(8) 0.079(9) 0.020(7) -0.018(7) -0.019(7)
K3 0.130(13) 0.080(10) 0.070(9) 0.027(7) -0.010(8) -0.043(9)
P1 0.010(4) 0.034(5) 0.025(4) 0.010(4) -0.005(3) -0.007(3)
P2 0.014(4) 0.025(5) 0.022(4) 0.006(4) -0.004(3) -0.001(3)
Ti1 0.027(3) 0.027(3) 0.016(3) 0.010(2) -0.001(2) -0.006(3)
Ti2 0.026(3) 0.028(3) 0.021(3) 0.014(3) -0.001(2) -0.004(3)
Ti3 0.025(3) 0.028(3) 0.016(3) 0.011(2) -0.003(2) -0.007(3)
Ti4 0.022(3) 0.025(3) 0.017(3) 0.012(2) -0.002(2) 0.000(2)
W1 0.0328(8) 0.0210(7) 0.0260(7) 0.0075(6) -0.0061(6) -0.0029(6)
W2 0.0384(9) 0.0264(8) 0.0210(7) 0.0037(6) -0.0082(6) -0.0022(6)
W3 0.0318(8) 0.0313(8) 0.0166(7) 0.0125(6) -0.0024(6) -0.0030(6)
W4 0.0308(8) 0.0206(7) 0.0227(7) 0.0066(6) -0.0013(6) -0.0042(6)
W5 0.0331(8) 0.0365(8) 0.0165(7) 0.0081(6) 0.0026(6) -0.0009(6)
W6 0.0277(8) 0.0486(10) 0.0341(8) 0.0266(7) -0.0009(6) -0.0088(7)
W7 0.0370(9) 0.0281(8) 0.0450(10) 0.0161(7) -0.0093(7) -0.0112(7)
W8 0.0285(8) 0.0307(8) 0.0247(7) 0.0131(6) -0.0067(6) 0.0001(6)
W9 0.0280(8) 0.0330(8) 0.0261(8) 0.0074(6) 0.0021(6) 0.0040(6)
W10 0.0242(8) 0.0457(10) 0.0394(9) 0.0220(8) -0.0031(6) -0.0067(7)
W11 0.0302(8) 0.0240(7) 0.0196(7) 0.0044(6) -0.0036(6) -0.0030(6)
W12 0.0302(8) 0.0318(8) 0.0222(7) 0.0038(6) 0.0022(6) 0.0012(6)
W13 0.0260(7) 0.0347(8) 0.0200(7) 0.0133(6) 0.0000(5) -0.0061(6)
W14 0.0306(8) 0.0210(7) 0.0202(7) 0.0098(5) -0.0034(6) -0.0044(6)
W15 0.0328(8) 0.0265(7) 0.0139(6) 0.0066(5) -0.0002(5) -0.0019(6)
W16 0.0329(8) 0.0295(8) 0.0198(7) 0.0157(6) -0.0034(6) -0.0033(6)
W17 0.0366(8) 0.0210(7) 0.0280(8) 0.0103(6) -0.0050(6) 0.0000(6)
W18 0.0237(7) 0.0362(8) 0.0264(7) 0.0115(6) -0.0033(6) -0.0029(6)
W19 0.0308(8) 0.0258(8) 0.0214(7) 0.0063(6) -0.0080(6) -0.0042(6)
W20 0.0299(8) 0.0287(8) 0.0241(7) 0.0125(6) -0.0083(6) -0.0002(6)

loop_
_atom_type_symbol
_atom_type_description
_atom_type_scat_dispersion_real
_atom_type_scat_dispersion_imag
_atom_type_scat_source
K K 0.2009 0.2494 'International Tables Vol C Tables 4.2.6.8 and 6.1.1.4'
P P 0.1023 0.0942 'International Tables Vol C Tables 4.2.6.8 and 6.1.1.4'
Ti Ti 0.2776 0.4457 'International Tables Vol C Tables 4.2.6.8 and 6.1.1.4'
W W -0.8490 6.8722 'International Tables Vol C Tables 4.2.6.8 and 6.1.1.4'
O O 0.0106 0.0060 'International Tables Vol C Tables 4.2.6.8 and 6.1.1.4'
H H 0.0000 0.0000 'International Tables Vol C Tables 4.2.6.8 and 6.1.1.4'

loop_
_geom_angle_atom_site_label_1
_geom_angle_atom_site_label_2
_geom_angle_atom_site_label_3
_geom_angle
_geom_angle_site_symmetry_1
_geom_angle_site_symmetry_3
_geom_angle_publ_flag
O39 P1 O38 110.8(13) . . ?
O39 P1 O37 108.1(14) . . ?
O38 P1 O37 110.6(14) . . ?
O39 P1 O40 109.3(13) . . ?
O38 P1 O40 108.3(13) . . ?
O37 P1 O40 109.7(13) . . ?
O77 P2 O78 113.5(13) . . ?
O77 P2 O75 108.4(13) . . ?
O78 P2 O75 109.4(12) . . ?
O77 P2 O76 108.3(13) . . ?
O78 P2 O76 107.7(12) . . ?
O75 P2 O76 109.5(13) . . ?
O1 Ti1 O5 103.1(11) . . ?
O1 Ti1 O4 100.8(10) . . ?
O5 Ti1 O4 87.8(11) . . ?
O1 Ti1 O8 99.6(10) . . ?
O5 Ti1 O8 91.4(11) . . ?
O4 Ti1 O8 159.2(10) . . ?
O1 Ti1 O7 100.5(10) . . ?
O5 Ti1 O7 156.4(11) . . ?
O4 Ti1 O7 88.0(10) . . ?
O8 Ti1 O7 84.4(10) . . ?
O1 Ti1 O38 169.6(10) . . ?
O5 Ti1 O38 83.4(10) . . ?
O4 Ti1 O38 87.4(9) . . ?
O8 Ti1 O38 71.8(9) . . ?
O7 Ti1 O38 73.2(9) . . ?
O2 Ti2 O5 104.6(10) . . ?
O2 Ti2 O9 97.8(10) . . ?
O5 Ti2 O9 89.8(10) . . ?
O2 Ti2 O6 100.1(10) . . ?
O5 Ti2 O6 89.0(11) . . ?
O9 Ti2 O6 161.8(10) . . ?
O2 Ti2 O10 98.8(9) . . ?
O5 Ti2 O10 156.6(10) . . ?
O9 Ti2 O10 87.3(9) . . ?
O6 Ti2 O10 86.7(10) . . ?
O2 Ti2 O39 169.3(9) . . ?
O5 Ti2 O39 84.6(9) . . ?
O9 Ti2 O39 76.3(9) . . ?
O6 Ti2 O39 85.5(9) . . ?
O10 Ti2 O39 72.2(8) . . ?
O43 Ti3 O1 104.3(10) . . ?
O43 Ti3 O44 92.4(10) . . ?
O1 Ti3 O44 101.0(10) . . ?
O43 Ti3 O47 89.0(10) . . ?
O1 Ti3 O47 98.5(10) . . ?
O44 Ti3 O47 159.5(10) . . ?
O43 Ti3 O48 155.2(9) . . ?
O1 Ti3 O48 100.2(9) . . ?
O44 Ti3 O48 86.7(10) . . ?
O47 Ti3 O48 83.6(9) . . ?
O43 Ti3 O77 82.5(9) . . ?
O1 Ti3 O77 171.0(9) . . ?
O44 Ti3 O77 84.4(9) . . ?
O47 Ti3 O77 75.5(9) . . ?
O48 Ti3 O77 72.8(8) . . ?
O43 Ti3 Ti1 82.8(7) . . ?
O1 Ti3 Ti1 21.5(7) . . ?
O2 Ti4 O43 103.8(10) . . ?
O2 Ti4 O42 100.9(10) . . ?
O43 Ti4 O42 91.7(10) . . ?
O2 Ti4 O45 99.2(10) . . ?
O43 Ti4 O45 156.7(10) . . ?
O42 Ti4 O45 87.1(10) . . ?
O2 Ti4 O46 98.6(10) . . ?
O43 Ti4 O46 87.7(9) . . ?
O42 Ti4 O46 160.1(9) . . ?
O45 Ti4 O46 85.7(10) . . ?
O2 Ti4 O76 168.7(10) . . ?
O43 Ti4 O76 83.2(9) . . ?
O42 Ti4 O76 87.6(9) . . ?
O45 Ti4 O76 73.5(9) . . ?
O46 Ti4 O76 72.6(9) . . ?
O3 W1 O6 101.6(12) . . ?
O3 W1 O4 104.2(11) . . ?
O6 W1 O4 92.0(11) . . ?
O3 W1 O12 101.6(11) . . ?
O6 W1 O12 155.5(10) . . ?
O4 W1 O12 90.0(10) . . ?
O3 W1 O11 99.8(12) . . ?
O6 W1 O11 85.7(12) . . ?
O4 W1 O11 155.9(11) . . ?
O12 W1 O11 82.6(11) . . ?
O3 W1 O37 167.3(10) . . ?
O6 W1 O37 85.0(10) . . ?
O4 W1 O37 86.3(9) . . ?
O12 W1 O37 70.8(9) . . ?
O11 W1 O37 69.7(10) . . ?
O28 W2 O13 98.9(12) . . ?
O28 W2 O12 103.4(12) . . ?
O13 W2 O12 90.6(10) . . ?
O28 W2 O19 100.6(13) . . ?
O13 W2 O19 85.7(10) . . ?
O12 W2 O19 156.1(11) . . ?
O28 W2 O18 103.9(12) . . ?
O13 W2 O18 156.8(9) . . ?
O12 W2 O18 88.3(10) . . ?
O19 W2 O18 86.0(10) . . ?
O28 W2 O37 175.2(12) . . ?
O13 W2 O37 84.3(9) . . ?
O12 W2 O37 73.0(9) . . ?
O19 W2 O37 83.1(10) . . ?
O18 W2 O37 73.2(8) . . ?
O29 W3 O14 103.9(12) . . ?
O29 W3 O7 104.6(12) . . ?
O14 W3 O7 90.8(11) . . ?
O29 W3 O13 98.7(11) . . ?
O14 W3 O13 155.8(10) . . ?
O7 W3 O13 91.8(10) . . ?
O29 W3 O20 99.6(11) . . ?
O14 W3 O20 88.0(10) . . ?
O7 W3 O20 155.3(10) . . ?
O13 W3 O20 79.8(9) . . ?
O29 W3 O38 176.4(11) . . ?
O14 W3 O38 72.9(10) . . ?
O7 W3 O38 74.2(9) . . ?
O13 W3 O38 84.7(9) . . ?
O20 W3 O38 81.9(9) . . ?
O30 W4 O8 102.8(11) . . ?
O30 W4 O15 103.3(11) . . ?
O8 W4 O15 90.8(10) . . ?
O30 W4 O14 101.2(11) . . ?
O8 W4 O14 88.4(11) . . ?
O15 W4 O14 155.0(10) . . ?
O30 W4 O21 101.7(10) . . ?
O8 W4 O21 155.4(10) . . ?
O15 W4 O21 84.0(9) . . ?
O14 W4 O21 86.4(10) . . ?
O30 W4 O38 171.3(10) . . ?
O8 W4 O38 73.9(10) . . ?
O15 W4 O38 84.9(9) . . ?
O14 W4 O38 71.0(9) . . ?
O21 W4 O38 81.8(8) . . ?
O31 W5 O9 102.6(11) . . ?
O31 W5 O16 100.3(11) . . ?
O9 W5 O16 90.8(10) . . ?
O31 W5 O15 102.1(10) . . ?
O9 W5 O15 88.9(10) . . ?
O16 W5 O15 157.1(10) . . ?
O31 W5 O22 100.9(10) . . ?
O9 W5 O22 156.2(10) . . ?
O16 W5 O22 87.9(11) . . ?
O15 W5 O22 83.3(10) . . ?
O31 W5 O39 172.0(10) . . ?
O9 W5 O39 75.7(9) . . ?
O16 W5 O39 72.0(9) . . ?
O15 W5 O39 85.7(9) . . ?
O22 W5 O39 81.4(9) . . ?
O32 W6 O10 104.5(13) . . ?
O32 W6 O17 104.9(14) . . ?
O10 W6 O17 88.3(11) . . ?
O32 W6 O16 99.9(14) . . ?
O10 W6 O16 90.2(10) . . ?
O17 W6 O16 154.7(12) . . ?
O32 W6 O23 99.9(13) . . ?
O10 W6 O23 155.5(10) . . ?
O17 W6 O23 85.6(12) . . ?
O16 W6 O23 85.4(10) . . ?
O32 W6 O39 172.8(12) . . ?
O10 W6 O39 74.2(9) . . ?
O17 W6 O39 82.2(11) . . ?
O16 W6 O39 73.1(9) . . ?
O23 W6 O39 81.5(9) . . ?
O33 W7 O11 103.8(13) . . ?
O33 W7 O24 101.7(12) . . ?
O11 W7 O24 154.5(12) . . ?
O33 W7 O17 104.6(13) . . ?
O11 W7 O17 87.7(13) . . ?
O24 W7 O17 85.3(11) . . ?
O33 W7 O18 99.7(12) . . ?
O11 W7 O18 89.0(11) . . ?
O24 W7 O18 87.4(9) . . ?
O17 W7 O18 155.5(11) . . ?
O33 W7 O37 171.6(12) . . ?
O11 W7 O37 72.5(11) . . ?
O24 W7 O37 82.3(9) . . ?
O17 W7 O37 82.9(11) . . ?
O18 W7 O37 73.0(8) . . ?
O34 W8 O20 105.3(11) . . ?
O34 W8 O27 100.3(12) . . ?
O20 W8 O27 154.3(11) . . ?
O34 W8 O25 99.1(12) . . ?
O20 W8 O25 91.1(10) . . ?
O27 W8 O25 87.0(11) . . ?
O34 W8 O19 104.0(12) . . ?
O20 W8 O19 84.2(10) . . ?
O27 W8 O19 87.6(11) . . ?
O25 W8 O19 156.9(11) . . ?
O34 W8 O40 167.8(10) . . ?
O20 W8 O40 83.8(9) . . ?
O27 W8 O40 71.2(9) . . ?
O25 W8 O40 72.3(9) . . ?
O19 W8 O40 84.7(9) . . ?
O35 W9 O21 105.2(13) . . ?
O35 W9 O22 103.6(13) . . ?
O21 W9 O22 85.5(10) . . ?
O35 W9 O26 98.2(13) . . ?
O21 W9 O26 156.6(10) . . ?
O22 W9 O26 89.8(11) . . ?
O35 W9 O25 101.1(13) . . ?
O21 W9 O25 88.4(10) . . ?
O22 W9 O25 155.2(10) . . ?
O26 W9 O25 86.3(11) . . ?
O35 W9 O40 168.4(12) . . ?
O21 W9 O40 83.9(9) . . ?
O22 W9 O40 84.1(9) . . ?
O26 W9 O40 72.8(9) . . ?
O25 W9 O40 71.3(9) . . ?
O36 W10 O23 102.9(12) . . ?
O36 W10 O24 106.5(11) . . ?
O23 W10 O24 86.5(10) . . ?
O36 W10 O27 103.6(12) . . ?
O23 W10 O27 153.5(11) . . ?
O24 W10 O27 88.0(10) . . ?
O36 W10 O26 98.3(12) . . ?
O23 W10 O26 88.5(11) . . ?
O24 W10 O26 155.2(10) . . ?
O27 W10 O26 85.6(11) . . ?
O36 W10 O40 167.7(10) . . ?
O23 W10 O40 84.2(9) . . ?
O24 W10 O40 83.8(9) . . ?
O27 W10 O40 69.4(9) . . ?
O26 W10 O40 71.5(9) . . ?
O41 W11 O44 105.3(12) . . ?
O41 W11 O42 105.2(11) . . ?
O44 W11 O42 94.0(11) . . ?
O41 W11 O49 99.3(11) . . ?
O44 W11 O49 85.2(10) . . ?
O42 W11 O49 154.8(9) . . ?
O41 W11 O50 98.2(11) . . ?
O44 W11 O50 155.4(11) . . ?
O42 W11 O50 86.8(10) . . ?
O49 W11 O50 83.8(10) . . ?
O41 W11 O75 165.6(10) . . ?
O44 W11 O75 84.6(10) . . ?
O42 W11 O75 84.1(9) . . ?
O49 W11 O75 70.7(9) . . ?
O50 W11 O75 71.0(9) . . ?
O71 W12 O49 101.5(12) . . ?
O71 W12 O55 103.7(13) . . ?
O49 W12 O55 89.7(10) . . ?
O71 W12 O62 103.1(13) . . ?
O49 W12 O62 155.5(10) . . ?
O55 W12 O62 85.2(11) . . ?
O71 W12 O56 99.9(12) . . ?
O49 W12 O56 88.5(10) . . ?
O55 W12 O56 156.2(9) . . ?
O62 W12 O56 86.6(10) . . ?
O71 W12 O75 169.4(12) . . ?
O49 W12 O75 73.1(9) . . ?
O55 W12 O75 85.6(9) . . ?
O62 W12 O75 82.6(9) . . ?
O56 W12 O75 71.1(8) . . ?
O70 W13 O48 104.4(11) . . ?
O70 W13 O61 98.2(11) . . ?
O48 W13 O61 157.4(10) . . ?
O70 W13 O54 99.8(12) . . ?
O48 W13 O54 90.3(10) . . ?
O61 W13 O54 86.0(10) . . ?
O70 W13 O55 100.0(11) . . ?
O48 W13 O55 92.6(10) . . ?
O61 W13 O55 83.2(10) . . ?
O54 W13 O55 158.6(10) . . ?
O70 W13 O77 175.1(10) . . ?
O48 W13 O77 73.6(9) . . ?
O61 W13 O77 83.9(9) . . ?
O54 W13 O77 75.9(9) . . ?
O55 W13 O77 84.6(9) . . ?
O69 W14 O47 100.5(11) . . ?
O69 W14 O60 101.4(11) . . ?
O47 W14 O60 158.1(10) . . ?
O69 W14 O54 101.1(11) . . ?
O47 W14 O54 90.2(10) . . ?
O60 W14 O54 84.6(10) . . ?
O69 W14 O53 99.2(11) . . ?
O47 W14 O53 92.6(10) . . ?
O60 W14 O53 84.9(10) . . ?
O54 W14 O53 158.6(10) . . ?
O69 W14 O77 172.6(10) . . ?
O47 W14 O77 74.1(9) . . ?
O60 W14 O77 84.0(9) . . ?
O54 W14 O77 74.1(9) . . ?
O53 W14 O77 86.3(9) . . ?
O68 W15 O46 100.1(11) . . ?
O68 W15 O53 101.8(11) . . ?
O46 W15 O53 92.0(10) . . ?
O68 W15 O52 99.7(11) . . ?
O46 W15 O52 90.3(10) . . ?
O53 W15 O52 157.6(10) . . ?
O68 W15 O59 102.6(10) . . ?
O46 W15 O59 157.2(9) . . ?
O53 W15 O59 85.1(10) . . ?
O52 W15 O59 84.2(10) . . ?
O68 W15 O76 169.6(10) . . ?
O46 W15 O76 74.9(9) . . ?
O53 W15 O76 87.6(9) . . ?
O52 W15 O76 71.5(9) . . ?
O59 W15 O76 82.5(8) . . ?
O67 W16 O45 101.6(13) . . ?
O67 W16 O52 101.1(13) . . ?
O45 W16 O52 91.0(10) . . ?
O67 W16 O51 102.9(12) . . ?
O45 W16 O51 91.7(10) . . ?
O52 W16 O51 154.8(10) . . ?
O67 W16 O58 100.6(12) . . ?
O45 W16 O58 157.7(10) . . ?
O52 W16 O58 87.0(10) . . ?
O51 W16 O58 81.1(10) . . ?
O67 W16 O76 170.0(12) . . ?
O45 W16 O76 72.9(9) . . ?
O52 W16 O76 71.1(9) . . ?
O51 W16 O76 85.8(9) . . ?
O58 W16 O76 85.5(9) . . ?
O66 W17 O57 100.3(13) . . ?
O66 W17 O56 101.3(12) . . ?
O57 W17 O56 89.0(10) . . ?
O66 W17 O50 102.3(12) . . ?
O57 W17 O50 157.4(11) . . ?
O56 W17 O50 87.9(10) . . ?
O66 W17 O51 102.4(12) . . ?
O57 W17 O51 82.9(10) . . ?
O56 W17 O51 156.0(10) . . ?
O50 W17 O51 90.9(10) . . ?
O66 W17 O75 171.7(11) . . ?
O57 W17 O75 84.2(10) . . ?
O56 W17 O75 71.7(8) . . ?
O50 W17 O75 73.6(10) . . ?
O51 W17 O75 85.0(9) . . ?
O74 W18 O62 103.6(12) . . ?
O74 W18 O61 103.9(12) . . ?
O62 W18 O61 86.3(11) . . ?
O74 W18 O64 99.4(12) . . ?
O62 W18 O64 156.9(11) . . ?
O61 W18 O64 90.1(10) . . ?
O74 W18 O65 101.2(11) . . ?
O62 W18 O65 87.4(10) . . ?
O61 W18 O65 154.9(9) . . ?
O64 W18 O65 86.3(10) . . ?
O74 W18 O78 169.4(10) . . ?
O62 W18 O78 83.8(9) . . ?
O61 W18 O78 84.0(8) . . ?
O64 W18 O78 73.1(9) . . ?
O65 W18 O78 71.2(8) . . ?
O73 W19 O59 105.0(10) . . ?
O73 W19 O60 106.2(11) . . ?
O59 W19 O60 89.2(10) . . ?
O73 W19 O64 99.0(11) . . ?
O59 W19 O64 155.6(10) . . ?
O60 W19 O64 88.6(10) . . ?
O73 W19 O63 98.5(12) . . ?
O59 W19 O63 86.1(11) . . ?
O60 W19 O63 155.3(11) . . ?
O64 W19 O63 85.8(11) . . ?
O73 W19 O78 167.7(10) . . ?
O59 W19 O78 81.4(8) . . ?
O60 W19 O78 84.2(9) . . ?
O64 W19 O78 74.1(9) . . ?
O63 W19 O78 71.1(10) . . ?
O72 W20 O65 98.6(11) . . ?
O72 W20 O63 101.1(12) . . ?
O65 W20 O63 87.2(11) . . ?
O72 W20 O58 104.2(11) . . ?
O65 W20 O58 157.1(10) . . ?
O63 W20 O58 91.0(11) . . ?
O72 W20 O57 103.2(12) . . ?
O65 W20 O57 89.3(10) . . ?
O63 W20 O57 155.7(12) . . ?
O58 W20 O57 83.0(11) . . ?
O72 W20 O78 169.0(10) . . ?
O65 W20 O78 73.1(8) . . ?
O63 W20 O78 71.8(10) . . ?
O58 W20 O78 84.7(9) . . ?
O57 W20 O78 84.1(9) . . ?
Ti1 O1 Ti3 136.3(13) . . ?
Ti4 O2 Ti2 135.8(13) . . ?
W1 O4 Ti1 146.0(13) . . ?
Ti1 O5 Ti2 153.1(15) . . ?
W5 O9 Ti2 120.3(12) . . ?
W5 O9 K7 119.4(13) . . ?
Ti2 O9 K7 111.8(13) . . ?
W6 O10 Ti2 123.5(11) . . ?
W7 O11 W1 127.8(16) . . ?
W2 O12 W1 126.3(13) . . ?
W2 O12 K5 121.6(14) . . ?
W1 O12 K5 111.0(13) . . ?
W2 O13 W3 153.8(13) . . ?
W3 O14 W4 126.2(14) . . ?
W5 O15 W4 150.6(13) . . ?
W5 O16 W6 125.4(14) . . ?
W6 O17 W7 152.1(17) . . ?
W2 O18 W7 124.9(11) . . ?
W2 O19 W8 149.7(15) . . ?
W8 O20 W3 156.1(13) . . ?
W9 O21 W4 152.3(13) . . ?
W9 O22 W5 154.6(14) . . ?
W10 O23 W6 151.1(14) . . ?
W10 O24 W7 152.8(13) . . ?
W8 O25 W9 125.0(13) . . ?
W9 O26 W10 125.0(13) . . ?
W8 O27 W10 128.8(14) . . ?
P1 O37 W7 126.7(14) . . ?
P1 O37 W2 126.3(14) . . ?
W7 O37 W2 88.6(8) . . ?
P1 O37 W1 123.8(14) . . ?
W7 O37 W1 90.1(8) . . ?
W2 O37 W1 89.9(8) . . ?
P1 O38 Ti1 124.1(13) . . ?
P1 O38 W4 128.0(13) . . ?
Ti1 O38 W4 88.4(8) . . ?
P1 O38 W3 126.2(13) . . ?
Ti1 O38 W3 89.0(8) . . ?
W4 O38 W3 89.0(8) . . ?
P1 O39 Ti2 123.9(13) . . ?
P1 O39 W6 129.2(13) . . ?
Ti2 O39 W6 89.9(8) . . ?
P1 O39 W5 125.0(13) . . ?
Ti2 O39 W5 87.7(7) . . ?
W6 O39 W5 88.8(7) . . ?
P1 O40 W8 125.3(12) . . ?
P1 O40 W9 125.1(12) . . ?
W8 O40 W9 91.3(7) . . ?
P1 O40 W10 123.6(12) . . ?
W8 O40 W10 90.5(7) . . ?
W9 O40 W10 90.7(7) . . ?
W11 O42 Ti4 145.2(13) . . ?
Ti3 O43 Ti4 149.3(13) . . ?
W11 O44 Ti3 142.7(15) . . ?
W16 O45 Ti4 122.5(12) . . ?
W15 O46 Ti4 120.5(11) . . ?
W14 O47 Ti3 121.5(12) . . ?
W13 O48 Ti3 122.7(12) . . ?
W12 O49 W11 125.8(12) . . ?
W17 O50 W11 124.9(13) . . ?
W17 O51 W16 154.0(13) . . ?
W16 O52 W15 126.1(13) . . ?
W15 O53 W14 150.3(14) . . ?
W13 O54 W14 121.8(12) . . ?
W12 O55 W13 151.2(14) . . ?
W17 O56 W12 127.5(11) . . ?
W17 O57 W20 152.9(15) . . ?
W20 O58 W16 152.5(14) . . ?
W19 O59 W15 150.7(13) . . ?
W14 O60 W19 149.4(14) . . ?
W18 O61 W13 152.2(13) . . ?
W18 O62 W12 150.8(15) . . ?
W20 O63 W19 126.9(16) . . ?
W19 O64 W18 123.5(13) . . ?
W20 O65 W18 126.3(11) . . ?
P2 O75 W12 126.0(13) . . ?
P2 O75 W17 126.4(13) . . ?
W12 O75 W17 89.4(8) . . ?
P2 O75 W11 123.1(12) . . ?
W12 O75 W11 90.4(8) . . ?
W17 O75 W11 90.5(8) . . ?
P2 O76 Ti4 123.4(13) . . ?
P2 O76 W15 125.3(13) . . ?
Ti4 O76 W15 92.0(8) . . ?
P2 O76 W16 124.4(13) . . ?
Ti4 O76 W16 91.1(8) . . ?
W15 O76 W16 90.7(8) . . ?
P2 O77 Ti3 127.8(13) . . ?
P2 O77 W13 125.8(12) . . ?
Ti3 O77 W13 90.9(8) . . ?
P2 O77 W14 123.8(12) . . ?
Ti3 O77 W14 88.9(7) . . ?
W13 O77 W14 87.6(7) . . ?
P2 O78 W19 126.0(12) . . ?
P2 O78 W20 127.3(12) . . ?
W19 O78 W20 90.0(7) . . ?
P2 O78 W18 123.3(12) . . ?
W19 O78 W18 89.3(7) . . ?
W20 O78 W18 89.4(7) . . ?

loop_
_geom_bond_atom_site_label_1
_geom_bond_atom_site_label_2
_geom_bond_distance
_geom_bond_site_symmetry_2
_geom_bond_publ_flag
K1 O69 3.00(3) . ?
K1 O82 3.02(4) . ?
K2 O41 2.76(3) . ?
K2 O95 2.79(7) . ?
K2 O3 2.79(3) . ?
K2 O41 2.89(3) 2_655 ?
K2 O83 2.93(4) . ?
K2 O3 2.97(3) 2_655 ?
K3 O73 2.72(3) . ?
K3 O81 2.86(5) . ?
K4 O32 2.66(4) . ?
K5 O12 2.91(5) . ?
K6 O66 2.76(4) . ?
K7 O9 2.97(5) . ?
K7 O46 2.98(5) . ?
K7 Ti2 4.15(5) . ?
K7 Ti4 4.16(5) . ?
K8 O88 2.53(7) . ?
K8 O72 2.98(5) . ?
K9 O33 2.69(6) . ?
P1 O39 1.53(2) . ?
P1 O38 1.53(2) . ?
P1 O37 1.53(3) . ?
P1 O40 1.57(2) . ?
P2 O77 1.52(2) . ?
P2 O78 1.54(2) . ?
P2 O75 1.56(2) . ?
P2 O76 1.64(2) . ?
Ti1 O1 1.79(2) . ?
Ti1 O5 1.79(2) . ?
Ti1 O4 1.93(2) . ?
Ti1 O8 1.96(3) . ?
Ti1 O7 1.99(3) . ?
Ti1 O38 2.39(2) . ?
Ti1 Ti3 3.364(8) . ?
Ti2 O2 1.81(2) . ?
Ti2 O5 1.85(2) . ?
Ti2 O9 1.99(2) . ?
Ti2 O6 1.99(3) . ?
Ti2 O10 2.01(2) . ?
Ti2 O39 2.38(2) . ?
Ti3 O43 1.83(2) . ?
Ti3 O1 1.84(2) . ?
Ti3 O44 1.97(3) . ?
Ti3 O47 2.02(2) . ?
Ti3 O48 2.03(2) . ?
Ti3 O77 2.31(2) . ?
Ti4 O2 1.81(2) . ?
Ti4 O43 1.85(2) . ?
Ti4 O42 1.89(2) . ?
Ti4 O45 1.99(2) . ?
Ti4 O46 2.06(2) . ?
Ti4 O76 2.29(2) . ?
W1 O3 1.72(3) . ?
W1 O6 1.79(2) . ?
W1 O4 1.84(2) . ?
W1 O12 2.00(2) . ?
W1 O11 2.01(3) . ?
W1 O37 2.46(2) . ?
W2 O28 1.69(3) . ?
W2 O13 1.87(2) . ?
W2 O12 1.88(2) . ?
W2 O19 1.90(3) . ?
W2 O18 1.91(2) . ?
W2 O37 2.44(3) . ?
W3 O29 1.75(3) . ?
W3 O14 1.82(3) . ?
W3 O7 1.85(2) . ?
W3 O13 1.96(2) . ?
W3 O20 1.96(2) . ?
W3 O38 2.44(2) . ?
W4 O30 1.73(3) . ?
W4 O8 1.80(2) . ?
W4 O15 1.95(2) . ?
W4 O14 2.00(3) . ?
W4 O21 2.00(2) . ?
W4 O38 2.41(2) . ?
W5 O31 1.77(2) . ?
W5 O9 1.89(2) . ?
W5 O16 1.91(3) . ?
W5 O15 1.91(2) . ?
W5 O22 1.97(2) . ?
W5 O39 2.47(2) . ?
W6 O32 1.75(3) . ?
W6 O10 1.83(2) . ?
W6 O17 1.92(3) . ?
W6 O16 1.94(3) . ?
W6 O23 1.96(2) . ?
W6 O39 2.41(2) . ?
W7 O33 1.78(3) . ?
W7 O11 1.85(3) . ?
W7 O24 1.92(2) . ?
W7 O17 1.93(3) . ?
W7 O18 1.94(2) . ?
W7 O37 2.44(2) . ?
W8 O34 1.71(3) . ?
W8 O20 1.86(2) . ?
W8 O27 1.87(3) . ?
W8 O25 1.90(2) . ?
W8 O19 1.93(3) . ?
W8 O40 2.40(2) . ?
W9 O35 1.70(3) . ?
W9 O21 1.82(2) . ?
W9 O22 1.83(2) . ?
W9 O26 1.92(2) . ?
W9 O25 1.96(3) . ?
W9 O40 2.40(2) . ?
W10 O36 1.77(3) . ?
W10 O23 1.89(2) . ?
W10 O24 1.90(2) . ?
W10 O27 1.94(3) . ?
W10 O26 1.95(2) . ?
W10 O40 2.43(2) . ?
W11 O41 1.74(3) . ?
W11 O44 1.83(3) . ?
W11 O42 1.88(2) . ?
W11 O49 1.99(2) . ?
W11 O50 2.03(3) . ?
W11 O75 2.45(2) . ?
W12 O71 1.68(3) . ?
W12 O49 1.89(2) . ?
W12 O55 1.90(2) . ?
W12 O62 1.93(3) . ?
W12 O56 1.93(2) . ?
W12 O75 2.42(2) . ?
W13 O70 1.75(3) . ?
W13 O48 1.82(2) . ?
W13 O61 1.93(2) . ?
W13 O54 1.94(2) . ?
W13 O55 1.96(2) . ?
W13 O77 2.43(2) . ?
W14 O69 1.74(2) . ?
W14 O47 1.84(2) . ?
W14 O60 1.92(2) . ?
W14 O54 1.96(2) . ?
W14 O53 1.96(3) . ?
W14 O77 2.49(2) . ?
W15 O68 1.70(3) . ?
W15 O46 1.80(2) . ?
W15 O53 1.90(3) . ?
W15 O52 1.93(3) . ?
W15 O59 1.97(2) . ?
W15 O76 2.37(2) . ?
W16 O67 1.73(3) . ?
W16 O45 1.84(2) . ?
W16 O52 1.89(2) . ?
W16 O51 1.92(2) . ?
W16 O58 1.95(2) . ?
W16 O76 2.42(2) . ?
W17 O66 1.71(3) . ?
W17 O57 1.87(3) . ?
W17 O56 1.87(2) . ?
W17 O50 1.88(3) . ?
W17 O51 1.91(2) . ?
W17 O75 2.43(2) . ?
W18 O74 1.74(3) . ?
W18 O62 1.90(3) . ?
W18 O61 1.91(2) . ?
W18 O64 1.95(2) . ?
W18 O65 1.97(2) . ?
W18 O78 2.45(2) . ?
W19 O73 1.75(3) . ?
W19 O59 1.86(2) . ?
W19 O60 1.93(2) . ?
W19 O64 1.94(2) . ?
W19 O63 1.95(3) . ?
W19 O78 2.42(2) . ?
W20 O72 1.71(3) . ?
W20 O65 1.88(2) . ?
W20 O63 1.89(3) . ?
W20 O58 1.90(2) . ?
W20 O57 1.94(3) . ?
W20 O78 2.43(2) . ?

loop_
_cod_changelog_entry_id
_cod_changelog_entry_author
_cod_changelog_entry_date
_cod_changelog_entry_text
1 'Vaitkus, Antanas' 2022-05-06T21:10:00+03:00 'Updated bibliographic information.'
2 'Vaitkus, Antanas' 2022-05-07T02:25:00+03:00
;
 Replaced the '&#x00A5;' sequences with backslash symbols ('\')
 in multiple data values.
;
